data_4130569
loop_
_publ_author_name
'Xiao, Kai-Jiong'
'Chu, Ling'
'Chen, Gang'
'Yu, Jin-Quan'

_publ_section_title
;
 Kinetic Resolution of Benzylamines via Palladium(II)-Catalyzed C-H
 Cross-Coupling.
;
_journal_issue 24
_journal_name_full 'Journal of the American Chemical Society'
_journal_page_first 7796
_journal_page_last 7800
_journal_paper_doi 10.1021/jacs.6b04660
_journal_volume 138
_journal_year 2016
_chemical_absolute_configuration ad
_chemical_formula_moiety 'C23 H22 N2 O6 S'
_chemical_formula_sum 'C23 H22 N2 O6 S'
_chemical_formula_weight 454.48
_space_group_crystal_system triclinic
_space_group_IT_number 1
_space_group_name_Hall 'P 1'
_space_group_name_H-M_alt 'P 1'
_atom_sites_solution_hydrogens mixed
_atom_sites_solution_primary direct
_audit_creation_date 2015-08-12
_audit_creation_method
;
Olex2 1.2
(compiled 2015.01.26 svn.r3150 for OlexSys, GUI svn.r4998)
;
_cell_angle_alpha 115.4260(10)
_cell_angle_beta 93.8290(10)
_cell_angle_gamma 100.8960(10)
_cell_formula_units_Z 1
_cell_length_a 6.2719(2)
_cell_length_b 9.7785(3)
_cell_length_c 10.0673(4)
_cell_measurement_reflns_used 9947
_cell_measurement_temperature 100
_cell_measurement_theta_max 30.13
_cell_measurement_theta_min 2.27
_cell_volume 539.90(3)
_computing_cell_refinement 'SAINT v8.34A (Bruker, 2013)'
_computing_data_collection 'APEX2 v2013.6-2 (Bruker, 2013)'
_computing_data_reduction 'SAINT v8.34A (Bruker, 2013)'
_computing_molecular_graphics 'Olex2 (Dolomanov et al., 2009)'
_computing_publication_material 'Olex2 (Dolomanov et al., 2009)'
_computing_structure_refinement 'XL (Sheldrick, 2008)'
_computing_structure_solution 'SIR2004 (Burla et al., 2007)'
_diffrn_ambient_temperature 100.0
_diffrn_detector 'Bruker APEX-II CCD'
_diffrn_detector_area_resol_mean 7.9
_diffrn_detector_type 'CCD Area Detector'
_diffrn_measured_fraction_theta_full 1.000
_diffrn_measured_fraction_theta_max 0.969
_diffrn_measurement_device 'Kappa Four-Circle Diffractometer'
_diffrn_measurement_device_type 'Bruker APEX II Ultra'
_diffrn_measurement_method '\w and \f scans'
_diffrn_radiation_monochromator 'Double Bounce Multilayer Mirrors'
_diffrn_radiation_probe x-ray
_diffrn_radiation_type MoK\a
_diffrn_radiation_wavelength 0.71073
_diffrn_reflns_av_R_equivalents 0.0230
_diffrn_reflns_av_unetI/netI 0.0253
_diffrn_reflns_Laue_measured_fraction_full 1.000
_diffrn_reflns_Laue_measured_fraction_max 0.969
_diffrn_reflns_limit_h_max 8
_diffrn_reflns_limit_h_min -8
_diffrn_reflns_limit_k_max 13
_diffrn_reflns_limit_k_min -13
_diffrn_reflns_limit_l_max 13
_diffrn_reflns_limit_l_min -13
_diffrn_reflns_number 22323
_diffrn_reflns_point_group_measured_fraction_full 0.986
_diffrn_reflns_point_group_measured_fraction_max 0.920
_diffrn_reflns_theta_full 25.242
_diffrn_reflns_theta_max 29.126
_diffrn_reflns_theta_min 2.272
_diffrn_source 'Micro Focus Rotating Anode'
_diffrn_source_type 'Bruker TXS'
_diffrn_standards_number 0
_exptl_absorpt_coefficient_mu 0.193
_exptl_absorpt_correction_T_max 0.7461
_exptl_absorpt_correction_T_min 0.7146
_exptl_absorpt_correction_type multi-scan
_exptl_absorpt_process_details
;
SADABS-2014/4 (Bruker,2014/4) was used for absorption correction.
wR2(int) was 0.1135 before and 0.0334 after correction.
The Ratio of minimum to maximum transmission is 0.9578.
The \l/2 correction factor is 0.00150.
;
_exptl_crystal_colour colourless
_exptl_crystal_colour_primary colourless
_exptl_crystal_density_diffrn 1.398
_exptl_crystal_description needle
_exptl_crystal_F_000 238
_exptl_crystal_size_max 0.35
_exptl_crystal_size_mid 0.15
_exptl_crystal_size_min 0.15
_refine_diff_density_max 0.302
_refine_diff_density_min -0.206
_refine_diff_density_rms 0.039
_refine_ls_abs_structure_details
;
 Flack x determined using 2281 quotients [(I+)-(I-)]/[(I+)+(I-)]
 (Parsons, Flack and Wagner, Acta Cryst. B69 (2013) 249-259).
;
_refine_ls_abs_structure_Flack 0.042(16)
_refine_ls_extinction_method none
_refine_ls_goodness_of_fit_ref 1.037
_refine_ls_hydrogen_treatment mixed
_refine_ls_matrix_type full
_refine_ls_number_parameters 296
_refine_ls_number_reflns 5365
_refine_ls_number_restraints 4
_refine_ls_restrained_S_all 1.038
_refine_ls_R_factor_all 0.0326
_refine_ls_R_factor_gt 0.0299
_refine_ls_shift/su_max 0.000
_refine_ls_shift/su_mean 0.000
_refine_ls_structure_factor_coef Fsqd
_refine_ls_weighting_details 'w=1/[\s^2^(Fo^2^)+(0.0413P)^2^+0.0637P] where P=(Fo^2^+2Fc^2^)/3'
_refine_ls_weighting_scheme calc
_refine_ls_wR_factor_gt 0.0704
_refine_ls_wR_factor_ref 0.0719
_reflns_Friedel_coverage 0.898
_reflns_Friedel_fraction_full 0.971
_reflns_Friedel_fraction_max 0.871
_reflns_number_gt 5101
_reflns_number_total 5365
_reflns_threshold_expression 'I > 2\s(I)'
_cod_data_source_file ja6b04660_si_002.cif
_cod_data_source_block yu44_0m
_cod_depositor_comments
;
The following automatic conversions were performed:

data item '_diffrn_radiation_probe' value 'X-ray' was changed to
'x-ray' in accordance with the
/home/saulius/struct/COD-crude-data/automatic-downloads/DataCite-retrospective/ACS/depositions/lib/dictionaries/cif_core.dic
dictionary named 'cif_core.dic' version 2.4.2 last updated on
2011-04-26.

Automatic conversion script
Id: cif_fix_values 6909 2019-04-08 15:41:33Z antanas 
;
_cod_database_code 4130569
_shelx_space_group_comment
;
The symmetry employed for this shelxl refinement is uniquely defined
by the following loop, which should always be used as a source of
symmetry information in preference to the above space-group names.
They are only intended as comments.
;
_olex2_refinement_description
;
1. Fixed Uiso
 At 1.2 times of:
  All C(H) groups
 At 1.5 times of:
  All C(H,H,H) groups
2. Restrained distances
 N2-H2
 0.95 with sigma of 0.02
3.a Ternary CH refined with riding coordinates:
 C7(H7)
3.b Aromatic/amide H refined with riding coordinates:
 C2(H2A), C3(H3), C5(H5), C6(H6), C11(H11), C12(H12), C13(H13), C17(H17),
 C18(H18), C20(H20), C21(H21)
3.c Idealised Me refined as rotating group:
 C8(H8A,H8B,H8C), C15(H15A,H15B,H15C), C23(H23A,H23B,H23C)
;
_shelx_shelxl_version_number 2014/7
_olex2_submission_special_instructions 'No special instructions were received'

loop_
_space_group_symop_operation_xyz
'x, y, z'

loop_
_atom_site_label
_atom_site_type_symbol
_atom_site_fract_x
_atom_site_fract_y
_atom_site_fract_z
_atom_site_U_iso_or_equiv
_atom_site_adp_type
_atom_site_occupancy
_atom_site_site_symmetry_order
_atom_site_calc_flag
_atom_site_refinement_flags_posn
S1 S 0.75431(6) 0.58600(5) 0.63231(5) 0.01824(11) Uani 1 1 d .
O1 O 0.1106(5) 1.0596(3) 0.9498(3) 0.0704(8) Uani 1 1 d .
O2 O 0.0388(4) 0.9047(3) 1.0513(3) 0.0642(7) Uani 1 1 d .
O3 O 0.8825(3) 0.67716(19) 0.57307(18) 0.0300(4) Uani 1 1 d .
O4 O 0.8597(2) 0.53237(18) 0.72543(16) 0.0237(3) Uani 1 1 d .
O5 O 0.0761(3) 1.08534(17) 0.61198(18) 0.0265(3) Uani 1 1 d .
O6 O 0.3950(3) 1.24529(17) 0.62944(17) 0.0263(3) Uani 1 1 d .
N1 N 0.1337(4) 0.9477(3) 0.9692(3) 0.0485(7) Uani 1 1 d .
N2 N 0.5983(3) 0.43174(19) 0.49532(17) 0.0162(3) Uani 1 1 d D
H2 H 0.542(4) 0.366(2) 0.527(2) 0.011(5) Uiso 1 1 d D
C1 C 0.2944(4) 0.8617(3) 0.8880(3) 0.0325(6) Uani 1 1 d .
C2 C 0.3084(4) 0.7273(3) 0.8980(3) 0.0287(5) Uani 1 1 d .
H2A H 0.2231 0.6933 0.9575 0.034 Uiso 1 1 calc R
C3 C 0.4508(3) 0.6432(2) 0.8184(2) 0.0226(4) Uani 1 1 d .
H3 H 0.4621 0.5489 0.8209 0.027 Uiso 1 1 calc R
C4 C 0.5765(4) 0.6977(2) 0.7350(2) 0.0201(4) Uani 1 1 d .
C5 C 0.5613(4) 0.8349(3) 0.7279(2) 0.0311(5) Uani 1 1 d .
H5 H 0.6490 0.8713 0.6708 0.037 Uiso 1 1 calc R
C6 C 0.4156(5) 0.9174(3) 0.8058(3) 0.0387(6) Uani 1 1 d .
H6 H 0.4004 1.0106 0.8021 0.046 Uiso 1 1 calc R
C7 C 0.4508(3) 0.4527(2) 0.3873(2) 0.0163(4) Uani 1 1 d .
H7 H 0.4261 0.5599 0.4399 0.020 Uiso 1 1 calc R
C8 C 0.2266(3) 0.3372(3) 0.3486(2) 0.0226(4) Uani 1 1 d .
H8A H 0.2475 0.2310 0.3126 0.034 Uiso 1 1 calc GR
H8B H 0.1322 0.3432 0.2707 0.034 Uiso 1 1 calc GR
H8C H 0.1569 0.3635 0.4378 0.034 Uiso 1 1 calc GR
C9 C 0.5567(3) 0.4446(2) 0.2530(2) 0.0166(4) Uani 1 1 d .
C10 C 0.6494(3) 0.3196(2) 0.1699(2) 0.0190(4) Uani 1 1 d .
C11 C 0.7518(4) 0.3208(3) 0.0517(2) 0.0246(4) Uani 1 1 d .
H11 H 0.8128 0.2359 -0.0048 0.030 Uiso 1 1 calc R
C12 C 0.7666(4) 0.4434(3) 0.0146(2) 0.0275(5) Uani 1 1 d .
H12 H 0.8377 0.4424 -0.0661 0.033 Uiso 1 1 calc R
C13 C 0.6776(4) 0.5661(3) 0.0958(2) 0.0245(4) Uani 1 1 d .
H13 H 0.6901 0.6510 0.0719 0.029 Uiso 1 1 calc R
C14 C 0.5690(3) 0.5673(2) 0.2131(2) 0.0182(4) Uani 1 1 d .
C15 C 0.6501(4) 0.1834(2) 0.2045(2) 0.0211(4) Uani 1 1 d .
H15A H 0.7085 0.1054 0.1267 0.032 Uiso 1 1 calc GR
H15B H 0.4994 0.1362 0.2079 0.032 Uiso 1 1 calc GR
H15C H 0.7428 0.2204 0.3013 0.032 Uiso 1 1 calc GR
C16 C 0.4801(3) 0.7067(2) 0.2959(2) 0.0175(4) Uani 1 1 d .
C17 C 0.2643(3) 0.6940(2) 0.3265(2) 0.0187(4) Uani 1 1 d .
H17 H 0.1651 0.5940 0.2861 0.022 Uiso 1 1 calc R
C18 C 0.1937(3) 0.8252(2) 0.4148(2) 0.0190(4) Uani 1 1 d .
H18 H 0.0485 0.8146 0.4373 0.023 Uiso 1 1 calc R
C19 C 0.3356(3) 0.9727(2) 0.4707(2) 0.0180(4) Uani 1 1 d .
C20 C 0.5451(3) 0.9878(2) 0.4324(2) 0.0203(4) Uani 1 1 d .
H20 H 0.6395 1.0886 0.4657 0.024 Uiso 1 1 calc R
C21 C 0.6162(3) 0.8558(2) 0.3456(2) 0.0209(4) Uani 1 1 d .
H21 H 0.7592 0.8671 0.3198 0.025 Uiso 1 1 calc R
C22 C 0.2752(3) 1.1151(2) 0.5768(2) 0.0190(4) Uani 1 1 d .
C23 C 0.0144(4) 1.2198(3) 0.7221(3) 0.0324(5) Uani 1 1 d .
H23A H 0.1196 1.2655 0.8153 0.049 Uiso 1 1 calc GR
H23B H -0.1336 1.1871 0.7406 0.049 Uiso 1 1 calc GR
H23C H 0.0155 1.2975 0.6849 0.049 Uiso 1 1 calc GR

loop_
_atom_site_aniso_label
_atom_site_aniso_U_11
_atom_site_aniso_U_22
_atom_site_aniso_U_33
_atom_site_aniso_U_23
_atom_site_aniso_U_13
_atom_site_aniso_U_12
S1 0.0161(2) 0.0191(2) 0.0197(2) 0.01061(18) 0.00005(17) 0.00106(17)
O1 0.0912(19) 0.0619(15) 0.0533(13) 0.0067(11) -0.0029(12) 0.0609(14)
O2 0.0494(14) 0.0519(14) 0.0729(16) 0.0049(12) 0.0265(12) 0.0226(11)
O3 0.0251(8) 0.0322(9) 0.0342(9) 0.0211(7) 0.0034(7) -0.0044(7)
O4 0.0197(7) 0.0297(8) 0.0244(7) 0.0149(6) -0.0002(6) 0.0070(6)
O5 0.0271(8) 0.0198(7) 0.0346(8) 0.0102(6) 0.0165(7) 0.0115(6)
O6 0.0354(9) 0.0169(7) 0.0280(8) 0.0108(6) 0.0109(7) 0.0060(6)
N1 0.0414(14) 0.0375(13) 0.0402(13) -0.0087(11) -0.0134(11) 0.0222(11)
N2 0.0185(8) 0.0163(8) 0.0157(7) 0.0087(6) 0.0042(6) 0.0044(6)
C1 0.0309(12) 0.0268(12) 0.0241(11) -0.0037(9) -0.0093(9) 0.0141(10)
C2 0.0217(10) 0.0251(11) 0.0268(11) 0.0018(9) -0.0011(9) 0.0036(9)
C3 0.0219(10) 0.0173(10) 0.0235(10) 0.0054(8) -0.0002(8) 0.0044(8)
C4 0.0241(10) 0.0147(9) 0.0159(9) 0.0032(7) -0.0049(8) 0.0041(8)
C5 0.0519(15) 0.0198(10) 0.0208(10) 0.0089(8) -0.0022(10) 0.0104(10)
C6 0.0649(18) 0.0234(12) 0.0238(11) 0.0041(9) -0.0089(11) 0.0232(12)
C7 0.0160(9) 0.0183(9) 0.0148(8) 0.0076(7) 0.0020(7) 0.0043(7)
C8 0.0176(10) 0.0249(11) 0.0251(10) 0.0123(9) 0.0031(8) 0.0020(8)
C9 0.0167(9) 0.0193(9) 0.0137(8) 0.0070(7) 0.0019(7) 0.0054(7)
C10 0.0210(10) 0.0198(10) 0.0167(9) 0.0080(8) 0.0019(7) 0.0070(8)
C11 0.0309(11) 0.0259(11) 0.0202(10) 0.0096(8) 0.0086(8) 0.0147(9)
C12 0.0374(13) 0.0345(12) 0.0215(10) 0.0168(9) 0.0152(9) 0.0191(10)
C13 0.0342(11) 0.0275(11) 0.0218(10) 0.0158(9) 0.0101(8) 0.0160(9)
C14 0.0193(9) 0.0209(9) 0.0166(9) 0.0086(8) 0.0035(7) 0.0093(8)
C15 0.0243(10) 0.0176(10) 0.0214(9) 0.0076(8) 0.0044(8) 0.0077(8)
C16 0.0219(9) 0.0202(10) 0.0154(9) 0.0103(8) 0.0047(7) 0.0098(8)
C17 0.0188(9) 0.0182(9) 0.0202(9) 0.0098(8) 0.0021(7) 0.0043(8)
C18 0.0176(9) 0.0214(10) 0.0238(9) 0.0138(8) 0.0062(8) 0.0076(8)
C19 0.0228(10) 0.0192(9) 0.0185(9) 0.0125(8) 0.0068(7) 0.0090(8)
C20 0.0207(10) 0.0185(10) 0.0266(10) 0.0143(8) 0.0047(8) 0.0050(8)
C21 0.0196(10) 0.0257(10) 0.0252(10) 0.0161(9) 0.0094(8) 0.0095(8)
C22 0.0251(10) 0.0179(9) 0.0204(9) 0.0128(8) 0.0066(8) 0.0081(8)
C23 0.0384(13) 0.0253(11) 0.0343(12) 0.0086(10) 0.0192(10) 0.0169(10)

loop_
_atom_type_symbol
_atom_type_description
_atom_type_scat_dispersion_real
_atom_type_scat_dispersion_imag
_atom_type_scat_source
C C 0.0033 0.0016 'International Tables Vol C Tables 4.2.6.8 and 6.1.1.4'
H H 0.0000 0.0000 'International Tables Vol C Tables 4.2.6.8 and 6.1.1.4'
N N 0.0061 0.0033 'International Tables Vol C Tables 4.2.6.8 and 6.1.1.4'
O O 0.0106 0.0060 'International Tables Vol C Tables 4.2.6.8 and 6.1.1.4'
S S 0.1246 0.1234 'International Tables Vol C Tables 4.2.6.8 and 6.1.1.4'

loop_
_geom_angle_atom_site_label_1
_geom_angle_atom_site_label_2
_geom_angle_atom_site_label_3
_geom_angle
O3 S1 O4 120.56(9)
O3 S1 N2 108.62(9)
O3 S1 C4 106.79(10)
O4 S1 N2 105.97(9)
O4 S1 C4 107.61(9)
N2 S1 C4 106.55(9)
C22 O5 C23 115.15(17)
O1 N1 C1 116.7(3)
O2 N1 O1 124.6(3)
O2 N1 C1 118.7(3)
S1 N2 H2 109.8(15)
C7 N2 S1 118.10(13)
C7 N2 H2 117.2(15)
C2 C1 N1 117.5(3)
C6 C1 N1 119.0(2)
C6 C1 C2 123.6(2)
C1 C2 H2A 121.0
C1 C2 C3 117.9(2)
C3 C2 H2A 121.0
C2 C3 H3 120.2
C2 C3 C4 119.7(2)
C4 C3 H3 120.2
C3 C4 S1 118.52(15)
C3 C4 C5 121.4(2)
C5 C4 S1 120.05(18)
C4 C5 H5 120.6
C6 C5 C4 118.8(2)
C6 C5 H5 120.6
C1 C6 C5 118.7(2)
C1 C6 H6 120.7
C5 C6 H6 120.7
N2 C7 H7 107.0
N2 C7 C8 108.70(16)
N2 C7 C9 111.94(15)
C8 C7 H7 107.0
C9 C7 H7 107.0
C9 C7 C8 114.67(16)
C7 C8 H8A 109.5
C7 C8 H8B 109.5
C7 C8 H8C 109.5
H8A C8 H8B 109.5
H8A C8 H8C 109.5
H8B C8 H8C 109.5
C10 C9 C7 121.65(17)
C10 C9 C14 118.87(17)
C14 C9 C7 119.44(16)
C9 C10 C15 123.47(17)
C11 C10 C9 119.38(18)
C11 C10 C15 117.13(18)
C10 C11 H11 119.3
C12 C11 C10 121.45(19)
C12 C11 H11 119.3
C11 C12 H12 120.3
C13 C12 C11 119.45(19)
C13 C12 H12 120.3
C12 C13 H13 119.6
C12 C13 C14 120.74(19)
C14 C13 H13 119.6
C9 C14 C16 123.07(17)
C13 C14 C9 120.06(18)
C13 C14 C16 116.80(17)
C10 C15 H15A 109.5
C10 C15 H15B 109.5
C10 C15 H15C 109.5
H15A C15 H15B 109.5
H15A C15 H15C 109.5
H15B C15 H15C 109.5
C17 C16 C14 122.53(18)
C21 C16 C14 119.21(17)
C21 C16 C17 118.26(18)
C16 C17 H17 119.5
C18 C17 C16 120.92(18)
C18 C17 H17 119.5
C17 C18 H18 120.0
C17 C18 C19 119.98(18)
C19 C18 H18 120.0
C18 C19 C20 119.65(18)
C18 C19 C22 121.97(18)
C20 C19 C22 118.30(18)
C19 C20 H20 120.0
C21 C20 C19 120.09(19)
C21 C20 H20 120.0
C16 C21 H21 119.6
C20 C21 C16 120.84(18)
C20 C21 H21 119.6
O5 C22 C19 113.01(17)
O6 C22 O5 122.97(18)
O6 C22 C19 124.00(19)
O5 C23 H23A 109.5
O5 C23 H23B 109.5
O5 C23 H23C 109.5
H23A C23 H23B 109.5
H23A C23 H23C 109.5
H23B C23 H23C 109.5

loop_
_geom_bond_atom_site_label_1
_geom_bond_atom_site_label_2
_geom_bond_distance
S1 O3 1.4305(16)
S1 O4 1.4356(14)
S1 N2 1.6157(16)
S1 C4 1.775(2)
O1 N1 1.224(3)
O2 N1 1.218(4)
O5 C22 1.334(3)
O5 C23 1.451(2)
O6 C22 1.213(3)
N1 C1 1.494(3)
N2 H2 0.860(18)
N2 C7 1.486(2)
C1 C2 1.378(4)
C1 C6 1.370(4)
C2 H2A 0.9500
C2 C3 1.387(3)
C3 H3 0.9500
C3 C4 1.387(3)
C4 C5 1.394(3)
C5 H5 0.9500
C5 C6 1.390(4)
C6 H6 0.9500
C7 H7 1.0000
C7 C8 1.534(3)
C7 C9 1.524(3)
C8 H8A 0.9800
C8 H8B 0.9800
C8 H8C 0.9800
C9 C10 1.410(3)
C9 C14 1.411(3)
C10 C11 1.393(3)
C10 C15 1.515(3)
C11 H11 0.9500
C11 C12 1.390(3)
C12 H12 0.9500
C12 C13 1.375(3)
C13 H13 0.9500
C13 C14 1.399(3)
C14 C16 1.496(3)
C15 H15A 0.9800
C15 H15B 0.9800
C15 H15C 0.9800
C16 C17 1.403(3)
C16 C21 1.397(3)
C17 H17 0.9500
C17 C18 1.386(3)
C18 H18 0.9500
C18 C19 1.393(3)
C19 C20 1.393(3)
C19 C22 1.483(3)
C20 H20 0.9500
C20 C21 1.389(3)
C21 H21 0.9500
C23 H23A 0.9800
C23 H23B 0.9800
C23 H23C 0.9800

loop_
_geom_hbond_atom_site_label_D
_geom_hbond_atom_site_label_H
_geom_hbond_atom_site_label_A
_geom_hbond_distance_DH
_geom_hbond_distance_HA
_geom_hbond_distance_DA
_geom_hbond_angle_DHA
_geom_hbond_site_symmetry_A
N2 H2 O6 0.860(18) 2.021(19) 2.870(2) 169(2) 1_545

loop_
_geom_torsion_atom_site_label_1
_geom_torsion_atom_site_label_2
_geom_torsion_atom_site_label_3
_geom_torsion_atom_site_label_4
_geom_torsion
S1 N2 C7 C8 -138.74(15)
S1 N2 C7 C9 93.57(17)
S1 C4 C5 C6 178.03(17)
O1 N1 C1 C2 -174.4(2)
O1 N1 C1 C6 4.2(3)
O2 N1 C1 C2 7.0(3)
O2 N1 C1 C6 -174.4(2)
O3 S1 N2 C7 -54.89(15)
O3 S1 C4 C3 -172.88(16)
O3 S1 C4 C5 8.68(19)
O4 S1 N2 C7 174.23(13)
O4 S1 C4 C3 -42.13(18)
O4 S1 C4 C5 139.43(17)
N1 C1 C2 C3 177.54(19)
N1 C1 C6 C5 -178.6(2)
N2 S1 C4 C3 71.17(17)
N2 S1 C4 C5 -107.27(18)
N2 C7 C9 C10 51.4(2)
N2 C7 C9 C14 -126.58(18)
C1 C2 C3 C4 1.4(3)
C2 C1 C6 C5 -0.1(4)
C2 C3 C4 S1 -179.15(16)
C2 C3 C4 C5 -0.7(3)
C3 C4 C5 C6 -0.4(3)
C4 S1 N2 C7 59.82(15)
C4 C5 C6 C1 0.8(3)
C6 C1 C2 C3 -1.0(3)
C7 C9 C10 C11 -177.51(19)
C7 C9 C10 C15 0.7(3)
C7 C9 C14 C13 176.09(18)
C7 C9 C14 C16 -0.6(3)
C8 C7 C9 C10 -73.0(2)
C8 C7 C9 C14 109.0(2)
C9 C10 C11 C12 0.6(3)
C9 C14 C16 C17 -51.7(3)
C9 C14 C16 C21 128.1(2)
C10 C9 C14 C13 -2.0(3)
C10 C9 C14 C16 -178.69(17)
C10 C11 C12 C13 -0.3(3)
C11 C12 C13 C14 -1.2(3)
C12 C13 C14 C9 2.4(3)
C12 C13 C14 C16 179.3(2)
C13 C14 C16 C17 131.5(2)
C13 C14 C16 C21 -48.8(3)
C14 C9 C10 C11 0.5(3)
C14 C9 C10 C15 178.71(19)
C14 C16 C17 C18 174.19(17)
C14 C16 C21 C20 -175.14(18)
C15 C10 C11 C12 -177.7(2)
C16 C17 C18 C19 2.0(3)
C17 C16 C21 C20 4.6(3)
C17 C18 C19 C20 2.6(3)
C17 C18 C19 C22 -174.26(17)
C18 C19 C20 C21 -3.5(3)
C18 C19 C22 O5 0.6(3)
C18 C19 C22 O6 179.1(2)
C19 C20 C21 C16 -0.1(3)
C20 C19 C22 O5 -176.27(18)
C20 C19 C22 O6 2.2(3)
C21 C16 C17 C18 -5.5(3)
C22 C19 C20 C21 173.44(18)
C23 O5 C22 O6 -1.9(3)
C23 O5 C22 C19 176.60(17)
